data_7006622
loop_
_publ_author_name
'Krummenacher, Ivo'
'R\"uegger, Heinz'
'Breher, Frank'

_publ_section_title
;
 Coinage metal complexes of tris(pyrazolyl)methanide [C(3,5-Me2pz)3]-:
 kappa3-coordination vs. backbone functionalisation.
;
_journal_issue 8
_journal_name_full 'Dalton transactions (Cambridge, England : 2003)'
_journal_page_first 1073
_journal_page_last 1081
_journal_paper_doi 10.1039/b512309g
_journal_year 2006
_chemical_formula_moiety 'C34 H36 Cu N6 P, 0.5(C6 H14)'
_chemical_formula_sum 'C37 H43 Cu N6 P'
_chemical_formula_weight 666.28
_chemical_name_systematic ' ?'
_space_group_IT_number 15
_symmetry_cell_setting monoclinic
_symmetry_space_group_name_Hall '-C 2yc'
_symmetry_space_group_name_H-M 'C 1 2/c 1'
_atom_sites_solution_hydrogens geom
_atom_sites_solution_primary direct
_atom_sites_solution_secondary difmap
_cell_angle_alpha 90.00
_cell_angle_beta 125.4830(10)
_cell_angle_gamma 90.00
_cell_formula_units_Z 8
_cell_length_a 26.6030(18)
_cell_length_b 17.7546(12)
_cell_length_c 18.4891(13)
_cell_measurement_temperature 200(2)
_cell_volume 7111.1(8)
_computing_cell_refinement 'Bruker SMART'
_computing_data_collection 'Bruker SMART'
_computing_data_reduction 'Bruker SAINT'
_computing_molecular_graphics 'Ortep32 for Windows'
_computing_publication_material 'Bruker SHELXTL'
_computing_structure_refinement 'Bruker SHELXTL'
_computing_structure_solution 'Bruker SHELXTL'
_diffrn_ambient_temperature 200(2)
_diffrn_measured_fraction_theta_full 0.999
_diffrn_measured_fraction_theta_max 0.999
_diffrn_measurement_device_type 'Bruker Apex with CCD'
_diffrn_measurement_method 'phi and omega scans'
_diffrn_radiation_monochromator graphite
_diffrn_radiation_source 'fine-focus sealed tube'
_diffrn_radiation_type MoK\a
_diffrn_radiation_wavelength 0.71073
_diffrn_reflns_av_R_equivalents 0.0216
_diffrn_reflns_av_sigmaI/netI 0.0210
_diffrn_reflns_limit_h_max 33
_diffrn_reflns_limit_h_min -33
_diffrn_reflns_limit_k_max 22
_diffrn_reflns_limit_k_min -22
_diffrn_reflns_limit_l_max 23
_diffrn_reflns_limit_l_min -23
_diffrn_reflns_number 31717
_diffrn_reflns_theta_full 26.37
_diffrn_reflns_theta_max 26.37
_diffrn_reflns_theta_min 1.60
_exptl_absorpt_coefficient_mu 0.693
_exptl_absorpt_correction_T_max 0.8458
_exptl_absorpt_correction_T_min 0.7738
_exptl_absorpt_correction_type empirical
_exptl_absorpt_process_details 'Blessing, 1995'
_exptl_crystal_colour colorless
_exptl_crystal_density_diffrn 1.245
_exptl_crystal_density_method 'not measured'
_exptl_crystal_description 'rod-like crystal'
_exptl_crystal_F_000 2808
_exptl_crystal_size_max 0.39
_exptl_crystal_size_mid 0.35
_exptl_crystal_size_min 0.25
_refine_diff_density_max 0.379
_refine_diff_density_min -0.266
_refine_diff_density_rms 0.055
_refine_ls_extinction_method none
_refine_ls_goodness_of_fit_ref 1.041
_refine_ls_hydrogen_treatment undef
_refine_ls_matrix_type full
_refine_ls_number_parameters 407
_refine_ls_number_reflns 7263
_refine_ls_number_restraints 1
_refine_ls_restrained_S_all 1.042
_refine_ls_R_factor_all 0.0397
_refine_ls_R_factor_gt 0.0349
_refine_ls_shift/su_max 0.002
_refine_ls_shift/su_mean 0.000
_refine_ls_structure_factor_coef Fsqd
_refine_ls_weighting_details 'calc w=1/[\s^2^(Fo^2^)+(0.0629P)^2^+4.5602P] where P=(Fo^2^+2Fc^2^)/3'
_refine_ls_weighting_scheme calc
_refine_ls_wR_factor_gt 0.0975
_refine_ls_wR_factor_ref 0.1016
_reflns_number_gt 6429
_reflns_number_total 7263
_reflns_threshold_expression >2sigma(I)
_cod_data_source_file b512309g.txt
_cod_data_source_block C(Mepz)3CuPPh3
_cod_original_sg_symbol_Hall -C2yc
_cod_original_sg_symbol_H-M C2/c
_cod_database_code 7006622

loop_
_symmetry_equiv_pos_as_xyz
'x, y, z'
'-x, y, -z+1/2'
'x+1/2, y+1/2, z'
'-x+1/2, y+1/2, -z+1/2'
'-x, -y, -z'
'x, -y, z-1/2'
'-x+1/2, -y+1/2, -z'
'x+1/2, -y+1/2, z-1/2'

loop_
_atom_site_label
_atom_site_type_symbol
_atom_site_fract_x
_atom_site_fract_y
_atom_site_fract_z
_atom_site_U_iso_or_equiv
_atom_site_adp_type
_atom_site_occupancy
_atom_site_symmetry_multiplicity
_atom_site_calc_flag
_atom_site_refinement_flags
_atom_site_disorder_assembly
_atom_site_disorder_group
Cu1 Cu 0.806838(9) 0.908965(11) 0.844563(13) 0.03145(8) Uani 1 1 d . . .
P1 P 0.733611(19) 0.93096(2) 0.85874(3) 0.02894(11) Uani 1 1 d . . .
N1 N 0.85612(7) 0.87224(8) 0.74539(9) 0.0318(3) Uani 1 1 d . . .
C1 C 0.91428(8) 0.88674(9) 0.83051(11) 0.0324(3) Uani 1 1 d . . .
N2 N 0.79972(6) 0.87493(8) 0.73253(9) 0.0326(3) Uani 1 1 d . . .
N3 N 0.91433(6) 0.96307(8) 0.85803(9) 0.0314(3) Uani 1 1 d . . .
N4 N 0.86966(6) 0.99081(8) 0.86661(9) 0.0309(3) Uani 1 1 d . . .
N5 N 0.91951(6) 0.83470(8) 0.89498(9) 0.0321(3) Uani 1 1 d . . .
N6 N 0.87973(7) 0.83468(8) 0.91982(9) 0.0342(3) Uani 1 1 d . . .
C10 C 0.90232(11) 0.84251(13) 0.66418(15) 0.0536(5) Uani 1 1 d . . .
H10A H 0.9280 0.8879 0.6871 0.064 Uiso 1 1 calc R . .
H10B H 0.8871 0.8348 0.6021 0.064 Uiso 1 1 calc R . .
H10C H 0.9270 0.7989 0.6996 0.064 Uiso 1 1 calc R . .
C11 C 0.84913(9) 0.85155(10) 0.66976(12) 0.0371(4) Uani 1 1 d . . .
C12 C 0.78720(10) 0.84093(10) 0.60655(12) 0.0425(4) Uani 1 1 d . . .
H12 H 0.7679 0.8264 0.5465 0.051 Uiso 1 1 calc R . .
C13 C 0.75823(9) 0.85577(10) 0.64830(11) 0.0384(4) Uani 1 1 d . . .
C14 C 0.69099(10) 0.85267(14) 0.60975(14) 0.0573(6) Uani 1 1 d . . .
H14A H 0.6853 0.8291 0.6525 0.086 Uiso 1 1 calc R . .
H14B H 0.6694 0.8230 0.5549 0.086 Uiso 1 1 calc R . .
H14C H 0.6741 0.9039 0.5966 0.086 Uiso 1 1 calc R . .
C20 C 1.01070(9) 1.00367(12) 0.87600(14) 0.0477(5) Uani 1 1 d . . .
H20A H 1.0376 0.9658 0.9207 0.072 Uiso 1 1 calc R . .
H20B H 1.0337 1.0508 0.8889 0.072 Uiso 1 1 calc R . .
H20C H 0.9966 0.9855 0.8170 0.072 Uiso 1 1 calc R . .
C21 C 0.95659(8) 1.01722(10) 0.87812(11) 0.0352(4) Uani 1 1 d . . .
C22 C 0.93877(9) 1.08114(10) 0.89940(12) 0.0384(4) Uani 1 1 d . . .
H22 H 0.9592 1.1285 0.9163 0.046 Uiso 1 1 calc R . .
C23 C 0.88469(8) 1.06265(10) 0.89133(11) 0.0349(4) Uani 1 1 d . . .
C24 C 0.84545(10) 1.11192(11) 0.90510(14) 0.0476(5) Uani 1 1 d . . .
H24A H 0.8063 1.1221 0.8478 0.071 Uiso 1 1 calc R . .
H24B H 0.8670 1.1595 0.9322 0.071 Uiso 1 1 calc R . .
H24C H 0.8374 1.0865 0.9444 0.071 Uiso 1 1 calc R . .
C30 C 1.01033(10) 0.76587(13) 0.92205(16) 0.0544(5) Uani 1 1 d . . .
H30A H 0.9930 0.7363 0.8677 0.082 Uiso 1 1 calc R . .
H30B H 1.0448 0.7382 0.9727 0.082 Uiso 1 1 calc R . .
H30C H 1.0252 0.8143 0.9159 0.082 Uiso 1 1 calc R . .
C31 C 0.96195(8) 0.77921(10) 0.93698(11) 0.0373(4) Uani 1 1 d . . .
C32 C 0.94968(9) 0.74295(10) 0.99040(12) 0.0428(4) Uani 1 1 d . . .
H32 H 0.9717 0.7014 1.0284 0.051 Uiso 1 1 calc R . .
C33 C 0.89865(9) 0.77880(10) 0.97823(11) 0.0386(4) Uani 1 1 d . . .
C34 C 0.86661(12) 0.76195(13) 1.02093(16) 0.0583(6) Uani 1 1 d . . .
H34A H 0.8658 0.8074 1.0503 0.070 Uiso 1 1 calc R . .
H34B H 0.8887 0.7218 1.0650 0.070 Uiso 1 1 calc R . .
H34C H 0.8243 0.7456 0.9756 0.070 Uiso 1 1 calc R . .
C100 C 0.66790(8) 0.86643(9) 0.80434(10) 0.0317(3) Uani 1 1 d . . .
C101 C 0.67991(10) 0.79022(11) 0.80292(14) 0.0465(5) Uani 1 1 d . . .
H101 H 0.7210 0.7738 0.8283 0.056 Uiso 1 1 calc R . .
C102 C 0.63221(11) 0.73829(12) 0.76459(15) 0.0581(6) Uani 1 1 d . . .
H102 H 0.6409 0.6864 0.7648 0.070 Uiso 1 1 calc R . .
C103 C 0.57281(11) 0.76112(13) 0.72651(14) 0.0558(6) Uani 1 1 d . . .
H103 H 0.5403 0.7252 0.7003 0.067 Uiso 1 1 calc R . .
C104 C 0.56014(10) 0.83633(14) 0.72620(15) 0.0538(5) Uani 1 1 d . . .
H104 H 0.5188 0.8524 0.6990 0.065 Uiso 1 1 calc R . .
C105 C 0.60759(9) 0.88878(11) 0.76545(13) 0.0424(4) Uani 1 1 d . . .
H105 H 0.5985 0.9405 0.7656 0.051 Uiso 1 1 calc R . .
C200 C 0.69765(8) 1.02354(9) 0.81731(11) 0.0321(3) Uani 1 1 d . . .
C201 C 0.68204(10) 1.04571(11) 0.73493(13) 0.0478(5) Uani 1 1 d . . .
H201 H 0.6876 1.0118 0.7004 0.057 Uiso 1 1 calc R . .
C202 C 0.65836(12) 1.11683(13) 0.70226(15) 0.0574(6) Uani 1 1 d . . .
H202 H 0.6472 1.1310 0.6451 0.069 Uiso 1 1 calc R . .
C203 C 0.65087(11) 1.16716(12) 0.75178(15) 0.0556(5) Uani 1 1 d . . .
H203 H 0.6354 1.2163 0.7298 0.067 Uiso 1 1 calc R . .
C204 C 0.66596(12) 1.14555(12) 0.83315(16) 0.0601(6) Uani 1 1 d . . .
H204 H 0.6608 1.1799 0.8678 0.072 Uiso 1 1 calc R . .
C205 C 0.68880(11) 1.07380(11) 0.86558(14) 0.0488(5) Uani 1 1 d . . .
H205 H 0.6984 1.0593 0.9218 0.059 Uiso 1 1 calc R . .
C300 C 0.75711(8) 0.93330(9) 0.97285(11) 0.0330(4) Uani 1 1 d . . .
C301 C 0.81762(9) 0.95290(11) 1.03898(12) 0.0443(4) Uani 1 1 d . . .
H301 H 0.8461 0.9608 1.0245 0.053 Uiso 1 1 calc R . .
C302 C 0.83677(11) 0.96096(12) 1.12588(13) 0.0569(6) Uani 1 1 d . . .
H302 H 0.8783 0.9748 1.1706 0.068 Uiso 1 1 calc R . .
C303 C 0.79669(13) 0.94923(12) 1.14785(13) 0.0611(7) Uani 1 1 d . . .
H303 H 0.8100 0.9552 1.2076 0.073 Uiso 1 1 calc R . .
C304 C 0.73642(14) 0.92864(14) 1.08286(16) 0.0634(6) Uani 1 1 d . . .
H304 H 0.7084 0.9203 1.0981 0.076 Uiso 1 1 calc R . .
C305 C 0.71677(11) 0.92011(12) 0.99584(14) 0.0471(5) Uani 1 1 d . . .
H305 H 0.6755 0.9052 0.9517 0.056 Uiso 1 1 calc R . .
C90 C 0.5399(12) 1.0471(13) 0.8746(13) 0.221(12) Uiso 0.504(13) 1 d PD A 1
H90A H 0.5725 1.0362 0.8665 0.331 Uiso 0.504(13) 1 calc PR A 1
H90B H 0.5411 1.1006 0.8883 0.331 Uiso 0.504(13) 1 calc PR A 1
H90C H 0.4996 1.0348 0.8199 0.331 Uiso 0.504(13) 1 calc PR A 1
C90' C 0.5497(7) 1.0332(8) 0.8863(9) 0.110(4) Uiso 0.496(13) 1 d P A 2
H90D H 0.5519 1.0792 0.8589 0.165 Uiso 0.496(13) 1 calc PR A 2
H90E H 0.5257 0.9950 0.8403 0.165 Uiso 0.496(13) 1 calc PR A 2
H90F H 0.5915 1.0143 0.9301 0.165 Uiso 0.496(13) 1 calc PR A 2
C92 C 0.4992(7) 1.0168(9) 0.9665(9) 0.142(5) Uiso 0.504(13) 1 d P . 1
H92A H 0.5000 1.0720 0.9747 0.171 Uiso 0.504(13) 1 calc PR A 1
H92B H 0.4592 1.0044 0.9101 0.171 Uiso 0.504(13) 1 calc PR A 1
C92' C 0.5142(6) 0.9879(7) 0.9738(8) 0.119(4) Uiso 0.496(13) 1 d P . 2
H92C H 0.5554 0.9653 1.0162 0.142 Uiso 0.496(13) 1 calc PR A 2
H92D H 0.4875 0.9490 0.9293 0.142 Uiso 0.496(13) 1 calc PR A 2
C91 C 0.5510(5) 0.9963(7) 0.9563(7) 0.136(5) Uiso 0.504(13) 1 d PD A 1
H91A H 0.5493 0.9420 0.9429 0.164 Uiso 0.504(13) 1 calc PR A 1
H91B H 0.5918 1.0076 1.0119 0.164 Uiso 0.504(13) 1 calc PR A 1
C91' C 0.5201(5) 1.0497(7) 0.9298(8) 0.134(4) Uiso 0.496(13) 1 d P A 2
H91C H 0.5438 1.0901 0.9739 0.161 Uiso 0.496(13) 1 calc PR A 2
H91D H 0.4783 1.0698 0.8848 0.161 Uiso 0.496(13) 1 calc PR A 2

loop_
_atom_site_aniso_label
_atom_site_aniso_U_11
_atom_site_aniso_U_22
_atom_site_aniso_U_33
_atom_site_aniso_U_23
_atom_site_aniso_U_13
_atom_site_aniso_U_12
Cu1 0.03343(13) 0.02951(13) 0.03137(13) 0.00083(7) 0.01877(10) 0.00015(8)
P1 0.0321(2) 0.0266(2) 0.0259(2) 0.00020(15) 0.01553(18) -0.00020(16)
N1 0.0371(7) 0.0284(7) 0.0294(7) 0.0007(5) 0.0191(6) -0.0007(6)
C1 0.0342(8) 0.0296(8) 0.0297(8) -0.0003(7) 0.0164(7) -0.0023(7)
N2 0.0332(7) 0.0312(7) 0.0280(7) -0.0012(6) 0.0148(6) -0.0008(6)
N3 0.0330(7) 0.0284(7) 0.0292(7) 0.0018(5) 0.0160(6) -0.0023(6)
N4 0.0349(7) 0.0267(7) 0.0276(7) -0.0012(5) 0.0161(6) -0.0018(5)
N5 0.0315(7) 0.0283(7) 0.0304(7) 0.0010(5) 0.0144(6) 0.0002(5)
N6 0.0398(8) 0.0299(7) 0.0311(7) 0.0047(6) 0.0196(6) 0.0015(6)
C10 0.0688(14) 0.0573(13) 0.0516(12) -0.0045(10) 0.0446(12) -0.0025(11)
C11 0.0529(11) 0.0293(8) 0.0334(9) -0.0005(7) 0.0274(8) -0.0020(7)
C12 0.0584(12) 0.0349(9) 0.0277(8) -0.0019(7) 0.0213(8) -0.0006(8)
C13 0.0422(10) 0.0318(9) 0.0292(8) -0.0008(7) 0.0139(8) -0.0006(7)
C14 0.0412(11) 0.0670(14) 0.0405(11) -0.0124(10) 0.0106(9) -0.0045(10)
C20 0.0387(10) 0.0508(12) 0.0499(11) 0.0023(9) 0.0236(9) -0.0087(9)
C21 0.0353(9) 0.0350(9) 0.0261(8) 0.0035(7) 0.0126(7) -0.0071(7)
C22 0.0433(10) 0.0304(9) 0.0307(9) -0.0017(7) 0.0154(8) -0.0097(7)
C23 0.0420(9) 0.0283(8) 0.0263(8) -0.0002(6) 0.0152(7) -0.0034(7)
C24 0.0546(12) 0.0328(9) 0.0516(11) -0.0103(8) 0.0287(10) -0.0038(8)
C30 0.0412(11) 0.0491(12) 0.0644(14) 0.0005(10) 0.0257(10) 0.0092(9)
C31 0.0330(9) 0.0287(8) 0.0321(8) -0.0024(7) 0.0086(7) 0.0008(7)
C32 0.0464(10) 0.0290(9) 0.0325(9) 0.0034(7) 0.0112(8) 0.0034(8)
C33 0.0490(10) 0.0284(8) 0.0291(8) 0.0038(7) 0.0174(8) -0.0008(7)
C34 0.0819(16) 0.0467(12) 0.0554(13) 0.0181(10) 0.0450(13) 0.0058(11)
C100 0.0366(9) 0.0315(8) 0.0247(7) -0.0023(6) 0.0164(7) -0.0041(7)
C101 0.0459(11) 0.0330(10) 0.0470(11) -0.0015(8) 0.0191(9) -0.0010(8)
C102 0.0652(14) 0.0333(10) 0.0533(12) -0.0034(9) 0.0217(11) -0.0101(10)
C103 0.0551(13) 0.0536(13) 0.0439(11) -0.0080(9) 0.0202(10) -0.0235(10)
C104 0.0364(10) 0.0654(14) 0.0483(11) -0.0088(10) 0.0182(9) -0.0103(9)
C105 0.0391(10) 0.0411(10) 0.0403(10) -0.0071(8) 0.0193(8) -0.0032(8)
C200 0.0336(8) 0.0271(8) 0.0315(8) 0.0016(6) 0.0165(7) 0.0001(6)
C201 0.0655(13) 0.0411(10) 0.0394(10) 0.0084(8) 0.0319(10) 0.0130(9)
C202 0.0752(15) 0.0489(12) 0.0447(11) 0.0185(10) 0.0329(11) 0.0159(11)
C203 0.0661(14) 0.0324(10) 0.0518(12) 0.0091(9) 0.0249(11) 0.0119(9)
C204 0.0866(17) 0.0360(11) 0.0539(13) 0.0010(9) 0.0387(13) 0.0158(11)
C205 0.0702(14) 0.0357(10) 0.0411(10) 0.0029(8) 0.0327(11) 0.0092(9)
C300 0.0423(9) 0.0249(8) 0.0265(8) -0.0001(6) 0.0170(7) 0.0003(7)
C301 0.0442(10) 0.0392(10) 0.0338(9) -0.0014(7) 0.0137(8) -0.0018(8)
C302 0.0651(14) 0.0413(11) 0.0303(10) -0.0034(8) 0.0083(10) 0.0000(10)
C303 0.1008(19) 0.0407(11) 0.0290(10) -0.0016(8) 0.0304(12) 0.0028(11)
C304 0.0966(19) 0.0615(14) 0.0483(13) -0.0029(11) 0.0514(14) -0.0068(13)
C305 0.0577(12) 0.0512(12) 0.0370(10) -0.0042(8) 0.0301(10) -0.0092(9)

loop_
_atom_type_symbol
_atom_type_description
_atom_type_scat_dispersion_real
_atom_type_scat_dispersion_imag
_atom_type_scat_source
C C 0.0033 0.0016 'International Tables Vol C Tables 4.2.6.8 and 6.1.1.4'
H H 0.0000 0.0000 'International Tables Vol C Tables 4.2.6.8 and 6.1.1.4'
N N 0.0061 0.0033 'International Tables Vol C Tables 4.2.6.8 and 6.1.1.4'
P P 0.1023 0.0942 'International Tables Vol C Tables 4.2.6.8 and 6.1.1.4'
Cu Cu 0.3201 1.2651 'International Tables Vol C Tables 4.2.6.8 and 6.1.1.4'

loop_
_geom_angle_atom_site_label_1
_geom_angle_atom_site_label_2
_geom_angle_atom_site_label_3
_geom_angle
_geom_angle_site_symmetry_1
_geom_angle_site_symmetry_3
_geom_angle_publ_flag
N2 Cu1 N4 89.79(6) . . ?
N2 Cu1 N6 89.57(6) . . ?
N4 Cu1 N6 88.89(6) . . ?
N2 Cu1 P1 128.05(4) . . ?
N4 Cu1 P1 122.32(4) . . ?
N6 Cu1 P1 126.51(4) . . ?
C300 P1 C100 103.15(8) . . ?
C300 P1 C200 102.07(8) . . ?
C100 P1 C200 103.41(8) . . ?
C300 P1 Cu1 114.85(6) . . ?
C100 P1 Cu1 117.69(6) . . ?
C200 P1 Cu1 113.77(6) . . ?
C11 N1 N2 110.46(14) . . ?
C11 N1 C1 126.16(15) . . ?
N2 N1 C1 123.33(13) . . ?
N3 C1 N5 109.13(13) . . ?
N3 C1 N1 109.26(13) . . ?
N5 C1 N1 108.15(13) . . ?
C13 N2 N1 105.91(14) . . ?
C13 N2 Cu1 141.60(13) . . ?
N1 N2 Cu1 112.45(10) . . ?
C21 N3 N4 110.37(14) . . ?
C21 N3 C1 126.24(15) . . ?
N4 N3 C1 123.38(13) . . ?
C23 N4 N3 105.90(14) . . ?
C23 N4 Cu1 141.75(12) . . ?
N3 N4 Cu1 112.23(10) . . ?
C31 N5 N6 110.81(14) . . ?
C31 N5 C1 125.87(15) . . ?
N6 N5 C1 123.30(13) . . ?
C33 N6 N5 105.61(14) . . ?
C33 N6 Cu1 141.60(13) . . ?
N5 N6 Cu1 112.11(10) . . ?
C11 C10 H10A 109.5 . . ?
C11 C10 H10B 109.5 . . ?
H10A C10 H10B 109.5 . . ?
C11 C10 H10C 109.5 . . ?
H10A C10 H10C 109.5 . . ?
H10B C10 H10C 109.5 . . ?
N1 C11 C12 107.16(16) . . ?
N1 C11 C10 122.48(17) . . ?
C12 C11 C10 130.35(17) . . ?
C11 C12 C13 106.18(16) . . ?
C11 C12 H12 126.9 . . ?
C13 C12 H12 126.9 . . ?
N2 C13 C12 110.29(17) . . ?
N2 C13 C14 121.27(18) . . ?
C12 C13 C14 128.44(17) . . ?
C13 C14 H14A 109.5 . . ?
C13 C14 H14B 109.5 . . ?
H14A C14 H14B 109.5 . . ?
C13 C14 H14C 109.5 . . ?
H14A C14 H14C 109.5 . . ?
H14B C14 H14C 109.5 . . ?
C21 C20 H20A 109.5 . . ?
C21 C20 H20B 109.5 . . ?
H20A C20 H20B 109.5 . . ?
C21 C20 H20C 109.5 . . ?
H20A C20 H20C 109.5 . . ?
H20B C20 H20C 109.5 . . ?
N3 C21 C22 107.16(16) . . ?
N3 C21 C20 122.74(17) . . ?
C22 C21 C20 130.10(17) . . ?
C21 C22 C23 106.31(15) . . ?
C21 C22 H22 126.8 . . ?
C23 C22 H22 126.8 . . ?
N4 C23 C22 110.25(16) . . ?
N4 C23 C24 121.21(17) . . ?
C22 C23 C24 128.53(17) . . ?
C23 C24 H24A 109.5 . . ?
C23 C24 H24B 109.5 . . ?
H24A C24 H24B 109.5 . . ?
C23 C24 H24C 109.5 . . ?
H24A C24 H24C 109.5 . . ?
H24B C24 H24C 109.5 . . ?
C31 C30 H30A 109.5 . . ?
C31 C30 H30B 109.5 . . ?
H30A C30 H30B 109.5 . . ?
C31 C30 H30C 109.5 . . ?
H30A C30 H30C 109.5 . . ?
H30B C30 H30C 109.5 . . ?
N5 C31 C32 106.74(17) . . ?
N5 C31 C30 122.30(17) . . ?
C32 C31 C30 130.96(17) . . ?
C31 C32 C33 106.65(16) . . ?
C31 C32 H32 126.7 . . ?
C33 C32 H32 126.7 . . ?
N6 C33 C32 110.19(17) . . ?
N6 C33 C34 121.09(18) . . ?
C32 C33 C34 128.72(17) . . ?
C33 C34 H34A 109.5 . . ?
C33 C34 H34B 109.5 . . ?
H34A C34 H34B 109.5 . . ?
C33 C34 H34C 109.5 . . ?
H34A C34 H34C 109.5 . . ?
H34B C34 H34C 109.5 . . ?
C105 C100 C101 118.59(17) . . ?
C105 C100 P1 123.87(14) . . ?
C101 C100 P1 117.54(14) . . ?
C102 C101 C100 120.2(2) . . ?
C102 C101 H101 119.9 . . ?
C100 C101 H101 119.9 . . ?
C103 C102 C101 120.6(2) . . ?
C103 C102 H102 119.7 . . ?
C101 C102 H102 119.7 . . ?
C102 C103 C104 119.82(19) . . ?
C102 C103 H103 120.1 . . ?
C104 C103 H103 120.1 . . ?
C103 C104 C105 120.2(2) . . ?
C103 C104 H104 119.9 . . ?
C105 C104 H104 119.9 . . ?
C100 C105 C104 120.58(19) . . ?
C100 C105 H105 119.7 . . ?
C104 C105 H105 119.7 . . ?
C205 C200 C201 118.35(17) . . ?
C205 C200 P1 123.75(14) . . ?
C201 C200 P1 117.79(14) . . ?
C200 C201 C202 120.67(19) . . ?
C200 C201 H201 119.7 . . ?
C202 C201 H201 119.7 . . ?
C203 C202 C201 120.53(19) . . ?
C203 C202 H202 119.7 . . ?
C201 C202 H202 119.7 . . ?
C204 C203 C202 119.14(19) . . ?
C204 C203 H203 120.4 . . ?
C202 C203 H203 120.4 . . ?
C203 C204 C205 120.5(2) . . ?
C203 C204 H204 119.7 . . ?
C205 C204 H204 119.7 . . ?
C200 C205 C204 120.78(19) . . ?
C200 C205 H205 119.6 . . ?
C204 C205 H205 119.6 . . ?
C305 C300 C301 118.81(17) . . ?
C305 C300 P1 123.10(14) . . ?
C301 C300 P1 118.01(15) . . ?
C302 C301 C300 120.4(2) . . ?
C302 C301 H301 119.8 . . ?
C300 C301 H301 119.8 . . ?
C303 C302 C301 120.5(2) . . ?
C303 C302 H302 119.7 . . ?
C301 C302 H302 119.7 . . ?
C302 C303 C304 119.72(19) . . ?
C302 C303 H303 120.1 . . ?
C304 C303 H303 120.1 . . ?
C305 C304 C303 120.3(2) . . ?
C305 C304 H304 119.8 . . ?
C303 C304 H304 119.8 . . ?
C304 C305 C300 120.1(2) . . ?
C304 C305 H305 119.9 . . ?
C300 C305 H305 119.9 . . ?
C91 C90 H90A 109.5 . . ?
C91 C90 H90B 109.5 . . ?
H90A C90 H90B 109.5 . . ?
C91 C90 H90C 109.5 . . ?
H90A C90 H90C 109.5 . . ?
H90B C90 H90C 109.5 . . ?
C91' C90' H90D 109.5 . . ?
C91' C90' H90E 109.5 . . ?
H90D C90' H90E 109.5 . . ?
C91' C90' H90F 109.5 . . ?
H90D C90' H90F 109.5 . . ?
H90E C90' H90F 109.5 . . ?
C92 C92 C91 116.9(18) 5_677 . ?
C92 C92 H92A 108.1 5_677 . ?
C91 C92 H92A 108.1 . . ?
C92 C92 H92B 108.1 5_677 . ?
C91 C92 H92B 108.1 . . ?
H92A C92 H92B 107.3 . . ?
C91' C92' C92' 112.8(14) . 5_677 ?
C91' C92' H92C 109.0 . . ?
C92' C92' H92C 109.0 5_677 . ?
C91' C92' H92D 109.0 . . ?
C92' C92' H92D 109.0 5_677 . ?
H92C C92' H92D 107.8 . . ?
C92 C91 C90 106.9(13) . . ?
C92 C91 H91A 110.3 . . ?
C90 C91 H91A 110.3 . . ?
C92 C91 H91B 110.3 . . ?
C90 C91 H91B 110.3 . . ?
H91A C91 H91B 108.6 . . ?
C92' C91' C90' 115.9(12) . . ?
C92' C91' H91C 108.3 . . ?
C90' C91' H91C 108.3 . . ?
C92' C91' H91D 108.3 . . ?
C90' C91' H91D 108.3 . . ?
H91C C91' H91D 107.4 . . ?

loop_
_geom_bond_atom_site_label_1
_geom_bond_atom_site_label_2
_geom_bond_distance
_geom_bond_site_symmetry_2
_geom_bond_publ_flag
Cu1 N2 2.0582(14) . ?
Cu1 N4 2.0688(14) . ?
Cu1 N6 2.0745(14) . ?
Cu1 P1 2.1469(5) . ?
P1 C300 1.8200(17) . ?
P1 C100 1.8273(17) . ?
P1 C200 1.8311(17) . ?
N1 C11 1.350(2) . ?
N1 N2 1.377(2) . ?
N1 C1 1.453(2) . ?
C1 N3 1.447(2) . ?
C1 N5 1.450(2) . ?
N2 C13 1.328(2) . ?
N3 C21 1.357(2) . ?
N3 N4 1.378(2) . ?
N4 C23 1.335(2) . ?
N5 C31 1.353(2) . ?
N5 N6 1.377(2) . ?
N6 C33 1.331(2) . ?
C10 C11 1.486(3) . ?
C10 H10A 0.9800 . ?
C10 H10B 0.9800 . ?
C10 H10C 0.9800 . ?
C11 C12 1.371(3) . ?
C12 C13 1.396(3) . ?
C12 H12 0.9500 . ?
C13 C14 1.493(3) . ?
C14 H14A 0.9800 . ?
C14 H14B 0.9800 . ?
C14 H14C 0.9800 . ?
C20 C21 1.482(3) . ?
C20 H20A 0.9800 . ?
C20 H20B 0.9800 . ?
C20 H20C 0.9800 . ?
C21 C22 1.373(3) . ?
C22 C23 1.397(3) . ?
C22 H22 0.9500 . ?
C23 C24 1.493(3) . ?
C24 H24A 0.9800 . ?
C24 H24B 0.9800 . ?
C24 H24C 0.9800 . ?
C30 C31 1.484(3) . ?
C30 H30A 0.9800 . ?
C30 H30B 0.9800 . ?
C30 H30C 0.9800 . ?
C31 C32 1.368(3) . ?
C32 C33 1.394(3) . ?
C32 H32 0.9500 . ?
C33 C34 1.490(3) . ?
C34 H34A 0.9800 . ?
C34 H34B 0.9800 . ?
C34 H34C 0.9800 . ?
C100 C105 1.382(3) . ?
C100 C101 1.394(3) . ?
C101 C102 1.385(3) . ?
C101 H101 0.9500 . ?
C102 C103 1.366(3) . ?
C102 H102 0.9500 . ?
C103 C104 1.376(3) . ?
C103 H103 0.9500 . ?
C104 C105 1.387(3) . ?
C104 H104 0.9500 . ?
C105 H105 0.9500 . ?
C200 C205 1.376(3) . ?
C200 C201 1.383(3) . ?
C201 C202 1.384(3) . ?
C201 H201 0.9500 . ?
C202 C203 1.374(3) . ?
C202 H202 0.9500 . ?
C203 C204 1.368(3) . ?
C203 H203 0.9500 . ?
C204 C205 1.389(3) . ?
C204 H204 0.9500 . ?
C205 H205 0.9500 . ?
C300 C305 1.384(3) . ?
C300 C301 1.387(3) . ?
C301 C302 1.383(3) . ?
C301 H301 0.9500 . ?
C302 C303 1.359(4) . ?
C302 H302 0.9500 . ?
C303 C304 1.383(4) . ?
C303 H303 0.9500 . ?
C304 C305 1.381(3) . ?
C304 H304 0.9500 . ?
C305 H305 0.9500 . ?
C90 C91 1.633(10) . ?
C90 H90A 0.9800 . ?
C90 H90B 0.9800 . ?
C90 H90C 0.9800 . ?
C90' C91' 1.445(16) . ?
C90' H90D 0.9800 . ?
C90' H90E 0.9800 . ?
C90' H90F 0.9800 . ?
C92 C92 1.35(3) 5_677 ?
C92 C91 1.54(2) . ?
C92 H92A 0.9900 . ?
C92 H92B 0.9900 . ?
C92' C91' 1.43(2) . ?
C92' C92' 1.60(2) 5_677 ?
C92' H92C 0.9900 . ?
C92' H92D 0.9900 . ?
C91 H91A 0.9900 . ?
C91 H91B 0.9900 . ?
C91' H91C 0.9900 . ?
C91' H91D 0.9900 . ?

loop_
_geom_torsion_atom_site_label_1
_geom_torsion_atom_site_label_2
_geom_torsion_atom_site_label_3
_geom_torsion_atom_site_label_4
_geom_torsion
_geom_torsion_site_symmetry_1
_geom_torsion_site_symmetry_2
_geom_torsion_site_symmetry_3
_geom_torsion_site_symmetry_4
_geom_torsion_publ_flag
N2 Cu1 P1 C300 163.00(8) . . . . ?
N4 Cu1 P1 C300 -77.68(8) . . . . ?
N6 Cu1 P1 C300 38.42(8) . . . . ?
N2 Cu1 P1 C100 41.25(8) . . . . ?
N4 Cu1 P1 C100 160.58(7) . . . . ?
N6 Cu1 P1 C100 -83.33(8) . . . . ?
N2 Cu1 P1 C200 -79.90(8) . . . . ?
N4 Cu1 P1 C200 39.43(8) . . . . ?
N6 Cu1 P1 C200 155.53(8) . . . . ?
C11 N1 C1 N3 121.27(17) . . . . ?
N2 N1 C1 N3 -61.66(19) . . . . ?
C11 N1 C1 N5 -120.05(17) . . . . ?
N2 N1 C1 N5 57.02(19) . . . . ?
C11 N1 N2 C13 -0.08(18) . . . . ?
C1 N1 N2 C13 -177.55(15) . . . . ?
C11 N1 N2 Cu1 -178.45(11) . . . . ?
C1 N1 N2 Cu1 4.08(18) . . . . ?
N4 Cu1 N2 C13 -135.1(2) . . . . ?
N6 Cu1 N2 C13 136.0(2) . . . . ?
P1 Cu1 N2 C13 -2.6(2) . . . . ?
N4 Cu1 N2 N1 42.35(11) . . . . ?
N6 Cu1 N2 N1 -46.54(11) . . . . ?
P1 Cu1 N2 N1 174.89(8) . . . . ?
N5 C1 N3 C21 118.53(17) . . . . ?
N1 C1 N3 C21 -123.40(16) . . . . ?
N5 C1 N3 N4 -62.07(19) . . . . ?
N1 C1 N3 N4 55.99(19) . . . . ?
C21 N3 N4 C23 0.56(17) . . . . ?
C1 N3 N4 C23 -178.92(14) . . . . ?
C21 N3 N4 Cu1 -176.39(10) . . . . ?
C1 N3 N4 Cu1 4.13(18) . . . . ?
N2 Cu1 N4 C23 138.29(19) . . . . ?
N6 Cu1 N4 C23 -132.14(19) . . . . ?
P1 Cu1 N4 C23 1.6(2) . . . . ?
N2 Cu1 N4 N3 -46.46(10) . . . . ?
N6 Cu1 N4 N3 43.11(10) . . . . ?
P1 Cu1 N4 N3 176.90(8) . . . . ?
N3 C1 N5 C31 -126.72(17) . . . . ?
N1 C1 N5 C31 114.51(17) . . . . ?
N3 C1 N5 N6 55.00(19) . . . . ?
N1 C1 N5 N6 -63.76(19) . . . . ?
C31 N5 N6 C33 0.51(18) . . . . ?
C1 N5 N6 C33 179.01(15) . . . . ?
C31 N5 N6 Cu1 -172.16(11) . . . . ?
C1 N5 N6 Cu1 6.34(18) . . . . ?
N2 Cu1 N6 C33 -127.0(2) . . . . ?
N4 Cu1 N6 C33 143.2(2) . . . . ?
P1 Cu1 N6 C33 12.5(2) . . . . ?
N2 Cu1 N6 N5 41.55(11) . . . . ?
N4 Cu1 N6 N5 -48.26(11) . . . . ?
P1 Cu1 N6 N5 -178.88(8) . . . . ?
N2 N1 C11 C12 0.28(19) . . . . ?
C1 N1 C11 C12 177.66(15) . . . . ?
N2 N1 C11 C10 -178.85(16) . . . . ?
C1 N1 C11 C10 -1.5(3) . . . . ?
N1 C11 C12 C13 -0.4(2) . . . . ?
C10 C11 C12 C13 178.68(19) . . . . ?
N1 N2 C13 C12 -0.15(19) . . . . ?
Cu1 N2 C13 C12 177.42(14) . . . . ?
N1 N2 C13 C14 -179.80(17) . . . . ?
Cu1 N2 C13 C14 -2.2(3) . . . . ?
C11 C12 C13 N2 0.3(2) . . . . ?
C11 C12 C13 C14 179.9(2) . . . . ?
N4 N3 C21 C22 -0.43(18) . . . . ?
C1 N3 C21 C22 179.03(15) . . . . ?
N4 N3 C21 C20 179.17(15) . . . . ?
C1 N3 C21 C20 -1.4(3) . . . . ?
N3 C21 C22 C23 0.13(19) . . . . ?
C20 C21 C22 C23 -179.43(18) . . . . ?
N3 N4 C23 C22 -0.47(18) . . . . ?
Cu1 N4 C23 C22 174.96(14) . . . . ?
N3 N4 C23 C24 178.54(16) . . . . ?
Cu1 N4 C23 C24 -6.0(3) . . . . ?
C21 C22 C23 N4 0.2(2) . . . . ?
C21 C22 C23 C24 -178.70(18) . . . . ?
N6 N5 C31 C32 -0.40(19) . . . . ?
C1 N5 C31 C32 -178.86(15) . . . . ?
N6 N5 C31 C30 179.50(16) . . . . ?
C1 N5 C31 C30 1.0(3) . . . . ?
N5 C31 C32 C33 0.1(2) . . . . ?
C30 C31 C32 C33 -179.75(19) . . . . ?
N5 N6 C33 C32 -0.41(19) . . . . ?
Cu1 N6 C33 C32 168.62(15) . . . . ?
N5 N6 C33 C34 179.39(17) . . . . ?
Cu1 N6 C33 C34 -11.6(3) . . . . ?
C31 C32 C33 N6 0.2(2) . . . . ?
C31 C32 C33 C34 -179.6(2) . . . . ?
C300 P1 C100 C105 88.84(16) . . . . ?
C200 P1 C100 C105 -17.20(17) . . . . ?
Cu1 P1 C100 C105 -143.57(14) . . . . ?
C300 P1 C100 C101 -90.69(15) . . . . ?
C200 P1 C100 C101 163.27(15) . . . . ?
Cu1 P1 C100 C101 36.90(16) . . . . ?
C105 C100 C101 C102 -1.1(3) . . . . ?
P1 C100 C101 C102 178.41(17) . . . . ?
C100 C101 C102 C103 1.1(3) . . . . ?
C101 C102 C103 C104 0.0(4) . . . . ?
C102 C103 C104 C105 -0.9(4) . . . . ?
C101 C100 C105 C104 0.2(3) . . . . ?
P1 C100 C105 C104 -179.28(16) . . . . ?
C103 C104 C105 C100 0.8(3) . . . . ?
C300 P1 C200 C205 -5.04(19) . . . . ?
C100 P1 C200 C205 101.83(18) . . . . ?
Cu1 P1 C200 C205 -129.35(16) . . . . ?
C300 P1 C200 C201 170.86(16) . . . . ?
C100 P1 C200 C201 -82.28(16) . . . . ?
Cu1 P1 C200 C201 46.55(17) . . . . ?
C205 C200 C201 C202 0.3(3) . . . . ?
P1 C200 C201 C202 -175.86(18) . . . . ?
C200 C201 C202 C203 1.1(4) . . . . ?
C201 C202 C203 C204 -1.3(4) . . . . ?
C202 C203 C204 C205 0.3(4) . . . . ?
C201 C200 C205 C204 -1.3(3) . . . . ?
P1 C200 C205 C204 174.57(19) . . . . ?
C203 C204 C205 C200 1.1(4) . . . . ?
C100 P1 C300 C305 -27.18(17) . . . . ?
C200 P1 C300 C305 79.89(17) . . . . ?
Cu1 P1 C300 C305 -156.53(14) . . . . ?
C100 P1 C300 C301 156.10(14) . . . . ?
C200 P1 C300 C301 -96.83(15) . . . . ?
Cu1 P1 C300 C301 26.75(16) . . . . ?
C305 C300 C301 C302 -1.6(3) . . . . ?
P1 C300 C301 C302 175.24(15) . . . . ?
C300 C301 C302 C303 0.5(3) . . . . ?
C301 C302 C303 C304 0.4(3) . . . . ?
C302 C303 C304 C305 -0.1(4) . . . . ?
C303 C304 C305 C300 -1.0(4) . . . . ?
C301 C300 C305 C304 1.9(3) . . . . ?
P1 C300 C305 C304 -174.82(18) . . . . ?
C92 C92 C91 C90 -177.4(18) 5_677 . . . ?
C92' C92' C91' C90' 175.7(12) 5_677 . . . ?
